data_1505193
loop_
_publ_author_name
'Bis, Joanna A.'
'Vishweshwar, Peddy'
'Weyna, David'
'Zaworotko, Michael J.'

_publ_section_title
;
 Hierarchy of Supramolecular Synthons:&#x00A0; Persistent
 Hydroxyl&#x00B7;&#x00B7;&#x00B7;Pyridine Hydrogen Bonds in Cocrystals
 That Contain a Cyano Acceptor
;
_journal_issue 3
_journal_name_full 'Molecular Pharmaceutics'
_journal_page_first 401
_journal_paper_doi 10.1021/mp070012s
_journal_volume 4
_journal_year 2007
_chemical_formula_sum 'C18 H14 N2 O'
_chemical_formula_weight 274.31
_chemical_name_systematic
; 
 ? 
;
_space_group_IT_number 14
_symmetry_cell_setting monoclinic
_symmetry_space_group_name_Hall '-P 2ybc'
_symmetry_space_group_name_H-M 'P 1 21/c 1'
_atom_sites_solution_hydrogens geom
_atom_sites_solution_primary direct
_atom_sites_solution_secondary difmap
_audit_creation_method SHELXL-97
_cell_angle_alpha 90.00
_cell_angle_beta 112.14(2)
_cell_angle_gamma 90.00
_cell_formula_units_Z 4
_cell_length_a 9.906(12)
_cell_length_b 21.65(3)
_cell_length_c 7.590(9)
_cell_measurement_temperature 298(2)
_cell_volume 1508(3)
_computing_cell_refinement 'Bruker SMART'
_computing_data_collection 'Bruker SMART'
_computing_data_reduction 'Bruker SAINT'
_computing_molecular_graphics 'Bruker SHELXTL'
_computing_publication_material 'Bruker SHELXTL'
_computing_structure_refinement 'SHELXL-97 (Sheldrick, 1997)'
_computing_structure_solution 'SHELXS-97 (Sheldrick, 1990)'
_diffrn_ambient_temperature 298(2)
_diffrn_measured_fraction_theta_full 0.985
_diffrn_measured_fraction_theta_max 0.985
_diffrn_measurement_device_type 'CCD area detector'
_diffrn_measurement_method 'phi and omega scans'
_diffrn_radiation_monochromator graphite
_diffrn_radiation_source 'fine-focus sealed tube'
_diffrn_radiation_type MoK\a
_diffrn_radiation_wavelength 0.71073
_diffrn_reflns_av_R_equivalents 0.0681
_diffrn_reflns_av_sigmaI/netI 0.0692
_diffrn_reflns_limit_h_max 11
_diffrn_reflns_limit_h_min -11
_diffrn_reflns_limit_k_max 25
_diffrn_reflns_limit_k_min -16
_diffrn_reflns_limit_l_max 9
_diffrn_reflns_limit_l_min -8
_diffrn_reflns_number 7351
_diffrn_reflns_theta_full 24.99
_diffrn_reflns_theta_max 24.99
_diffrn_reflns_theta_min 1.88
_exptl_absorpt_coefficient_mu 0.076
_exptl_absorpt_correction_T_max 1.000
_exptl_absorpt_correction_T_min 0.056
_exptl_absorpt_correction_type SADABS
_exptl_crystal_colour colorless
_exptl_crystal_density_diffrn 1.208
_exptl_crystal_density_meas 0
_exptl_crystal_density_method 'not measured'
_exptl_crystal_description plate
_exptl_crystal_F_000 576
_exptl_crystal_size_max 0.30
_exptl_crystal_size_mid 0.10
_exptl_crystal_size_min 0.03
_refine_diff_density_max 0.135
_refine_diff_density_min -0.178
_refine_diff_density_rms 0.033
_refine_ls_extinction_coef 0.015(3)
_refine_ls_extinction_expression Fc^*^=kFc[1+0.001xFc^2^\l^3^/sin(2\q)]^-1/4^
_refine_ls_extinction_method SHELXL
_refine_ls_goodness_of_fit_ref 0.924
_refine_ls_hydrogen_treatment mixed
_refine_ls_matrix_type full
_refine_ls_number_parameters 191
_refine_ls_number_reflns 2607
_refine_ls_number_restraints 0
_refine_ls_restrained_S_all 0.924
_refine_ls_R_factor_all 0.0992
_refine_ls_R_factor_gt 0.0558
_refine_ls_shift/su_max 0.000
_refine_ls_shift/su_mean 0.000
_refine_ls_structure_factor_coef Fsqd
_refine_ls_weighting_details 'calc w=1/[\s^2^(Fo^2^)+(0.0655P)^2^+0.0000P] where P=(Fo^2^+2Fc^2^)/3'
_refine_ls_weighting_scheme calc
_refine_ls_wR_factor_gt 0.1250
_refine_ls_wR_factor_ref 0.1461
_reflns_number_gt 1517
_reflns_number_total 2607
_reflns_threshold_expression >2sigma(I)
_cod_data_source_file mp070012ssi20070321_042251.cif
_cod_data_source_block jb445a
_cod_depositor_comments
;
The following automatic conversions were performed:

'_symmetry_cell_setting' value 'Monoclinic' changed to 'monoclinic'
according to /home/saulius/struct/CIF-dictionaries/cif_core.dic
dictionary named 'cif_core.dic' version 2.4.1 from 2010-06-29.

Automatic conversion script
Id: cif_fix_values 1715 2011-07-08 13:25:40Z adriana 
;
_cod_original_sg_symbol_H-M P2(1)/c
_cod_database_code 1505193

loop_
_symmetry_equiv_pos_as_xyz
'x, y, z'
'-x, y+1/2, -z+1/2'
'-x, -y, -z'
'x, -y-1/2, z-1/2'

loop_
_atom_site_label
_atom_site_type_symbol
_atom_site_fract_x
_atom_site_fract_y
_atom_site_fract_z
_atom_site_U_iso_or_equiv
_atom_site_adp_type
_atom_site_occupancy
_atom_site_symmetry_multiplicity
_atom_site_calc_flag
_atom_site_refinement_flags
O1 O 0.84549(17) 0.05513(6) 0.0667(2) 0.0722(5) Uani 1 1 d .
H1 H 0.8099 0.0088 0.0129 0.087 Uiso 1 1 d R
N1 N 0.9677(3) 0.23440(11) 0.6805(3) 0.0950(7) Uani 1 1 d .
C1 C 0.8919(2) 0.11867(9) 0.3349(3) 0.0594(6) Uani 1 1 d .
H1 H 0.9207 0.1501 0.2733 0.071 Uiso 1 1 calc R
C2 C 0.8930(2) 0.12792(9) 0.5165(3) 0.0607(6) Uani 1 1 d .
C3 C 0.8496(2) 0.08143(11) 0.6092(3) 0.0725(7) Uani 1 1 d .
H3 H 0.8488 0.0881 0.7299 0.087 Uiso 1 1 calc R
C4 C 0.8074(3) 0.02487(11) 0.5199(4) 0.0763(7) Uani 1 1 d .
H4 H 0.7798 -0.0069 0.5819 0.092 Uiso 1 1 calc R
C5 C 0.8061(2) 0.01537(9) 0.3400(3) 0.0662(6) Uani 1 1 d .
H5 H 0.7772 -0.0227 0.2810 0.079 Uiso 1 1 calc R
C6 C 0.8475(2) 0.06197(9) 0.2462(3) 0.0557(6) Uani 1 1 d .
C7 C 0.9351(3) 0.18726(11) 0.6067(3) 0.0718(7) Uani 1 1 d .
N11 N 0.7265(2) 0.94600(8) 0.9097(3) 0.0736(6) Uani 1 1 d .
C11 C 0.8174(3) 0.89879(12) 0.9265(3) 0.0779(7) Uani 1 1 d .
H11 H 0.9160 0.9076 0.9609 0.094 Uiso 1 1 calc R
C12 C 0.7742(2) 0.83777(11) 0.8958(3) 0.0720(7) Uani 1 1 d .
H12 H 0.8431 0.8070 0.9101 0.086 Uiso 1 1 calc R
C13 C 0.6283(2) 0.82215(9) 0.8438(3) 0.0588(6) Uani 1 1 d .
C14 C 0.5766(3) 0.75702(10) 0.8129(3) 0.0636(6) Uani 1 1 d .
C15 C 0.6685(3) 0.70881(11) 0.9024(4) 0.0809(8) Uani 1 1 d .
H15 H 0.7645 0.7171 0.9809 0.097 Uiso 1 1 calc R
C16 C 0.6191(4) 0.64789(12) 0.8764(4) 0.1005(10) Uani 1 1 d .
H16 H 0.6822 0.6159 0.9367 0.121 Uiso 1 1 calc R
C17 C 0.4774(5) 0.63512(15) 0.7621(5) 0.1065(10) Uani 1 1 d .
H17 H 0.4438 0.5946 0.7462 0.128 Uiso 1 1 calc R
C18 C 0.3858(4) 0.68233(14) 0.6715(5) 0.1028(10) Uani 1 1 d .
H18 H 0.2901 0.6737 0.5925 0.123 Uiso 1 1 calc R
C19 C 0.4338(3) 0.74244(11) 0.6961(4) 0.0816(8) Uani 1 1 d .
H19 H 0.3699 0.7740 0.6336 0.098 Uiso 1 1 calc R
C20 C 0.5337(2) 0.87157(11) 0.8222(3) 0.0729(7) Uani 1 1 d .
H20 H 0.4342 0.8644 0.7846 0.087 Uiso 1 1 calc R
C21 C 0.5864(3) 0.93113(11) 0.8563(4) 0.0801(7) Uani 1 1 d .
H21 H 0.5198 0.9629 0.8409 0.096 Uiso 1 1 calc R

loop_
_atom_site_aniso_label
_atom_site_aniso_U_11
_atom_site_aniso_U_22
_atom_site_aniso_U_33
_atom_site_aniso_U_23
_atom_site_aniso_U_13
_atom_site_aniso_U_12
O1 0.0929(12) 0.0586(9) 0.0697(11) -0.0041(7) 0.0357(9) -0.0137(8)
N1 0.1072(18) 0.0755(14) 0.1013(18) -0.0209(13) 0.0381(14) -0.0099(13)
C1 0.0615(13) 0.0480(12) 0.0680(15) 0.0054(11) 0.0237(12) -0.0027(10)
C2 0.0588(13) 0.0523(13) 0.0677(15) 0.0001(11) 0.0201(12) 0.0022(10)
C3 0.0812(17) 0.0741(16) 0.0649(16) -0.0005(13) 0.0308(13) -0.0051(13)
C4 0.0951(19) 0.0654(15) 0.0761(17) 0.0113(13) 0.0410(15) -0.0099(13)
C5 0.0757(15) 0.0533(13) 0.0716(16) 0.0013(11) 0.0302(13) -0.0081(11)
C6 0.0593(13) 0.0531(13) 0.0565(14) 0.0046(10) 0.0237(11) 0.0006(10)
C7 0.0765(16) 0.0658(15) 0.0713(16) -0.0082(13) 0.0258(13) -0.0009(13)
N11 0.0755(13) 0.0666(13) 0.0751(14) -0.0093(10) 0.0245(11) -0.0109(11)
C11 0.0585(14) 0.0817(18) 0.0853(18) -0.0083(14) 0.0177(13) -0.0128(14)
C12 0.0587(14) 0.0697(15) 0.0820(17) -0.0042(12) 0.0201(12) 0.0024(12)
C13 0.0591(13) 0.0611(13) 0.0554(14) -0.0031(10) 0.0208(11) -0.0009(11)
C14 0.0732(15) 0.0612(14) 0.0600(15) -0.0048(11) 0.0293(12) -0.0041(12)
C15 0.100(2) 0.0639(15) 0.0787(18) -0.0001(13) 0.0334(15) 0.0016(14)
C16 0.142(3) 0.0671(18) 0.097(2) 0.0015(15) 0.050(2) 0.0067(19)
C17 0.149(3) 0.075(2) 0.107(2) -0.0249(18) 0.061(2) -0.030(2)
C18 0.109(2) 0.091(2) 0.109(2) -0.0246(19) 0.041(2) -0.036(2)
C19 0.0796(17) 0.0743(17) 0.0870(19) -0.0119(13) 0.0269(14) -0.0163(14)
C20 0.0575(14) 0.0692(15) 0.0875(18) -0.0103(13) 0.0221(13) -0.0035(12)
C21 0.0725(16) 0.0657(15) 0.100(2) -0.0073(14) 0.0298(14) 0.0021(13)

loop_
_atom_type_symbol
_atom_type_description
_atom_type_scat_dispersion_real
_atom_type_scat_dispersion_imag
_atom_type_scat_source
C C 0.0033 0.0016 'International Tables Vol C Tables 4.2.6.8 and 6.1.1.4'
H H 0.0000 0.0000 'International Tables Vol C Tables 4.2.6.8 and 6.1.1.4'
N N 0.0061 0.0033 'International Tables Vol C Tables 4.2.6.8 and 6.1.1.4'
O O 0.0106 0.0060 'International Tables Vol C Tables 4.2.6.8 and 6.1.1.4'

loop_
_geom_angle_atom_site_label_1
_geom_angle_atom_site_label_2
_geom_angle_atom_site_label_3
_geom_angle
C2 C1 C6 119.42(19)
C3 C2 C1 120.7(2)
C3 C2 C7 119.7(2)
C1 C2 C7 119.5(2)
C4 C3 C2 119.2(2)
C5 C4 C3 120.4(2)
C4 C5 C6 120.5(2)
O1 C6 C5 122.7(2)
O1 C6 C1 117.59(18)
C5 C6 C1 119.7(2)
N1 C7 C2 178.9(3)
C21 N11 C11 115.6(2)
N11 C11 C12 124.1(2)
C11 C12 C13 120.3(2)
C12 C13 C20 115.4(2)
C12 C13 C14 122.3(2)
C20 C13 C14 122.3(2)
C15 C14 C19 117.6(2)
C15 C14 C13 120.9(2)
C19 C14 C13 121.4(2)
C14 C15 C16 120.9(3)
C17 C16 C15 120.1(3)
C18 C17 C16 119.6(3)
C17 C18 C19 120.6(3)
C18 C19 C14 121.2(3)
C21 C20 C13 120.5(2)
N11 C21 C20 124.1(2)

loop_
_geom_bond_atom_site_label_1
_geom_bond_atom_site_label_2
_geom_bond_distance
O1 C6 1.363(3)
N1 C7 1.150(3)
C1 C2 1.389(3)
C1 C6 1.390(3)
C2 C3 1.386(3)
C2 C7 1.441(3)
C3 C4 1.386(3)
C4 C5 1.377(3)
C5 C6 1.383(3)
N11 C21 1.331(3)
N11 C11 1.336(3)
C11 C12 1.381(3)
C12 C13 1.389(3)
C13 C20 1.391(3)
C13 C14 1.488(3)
C14 C15 1.383(3)
C14 C19 1.394(4)
C15 C16 1.395(4)
C16 C17 1.372(4)
C17 C18 1.367(4)
C18 C19 1.374(4)
C20 C21 1.378(3)

loop_
_geom_hbond_atom_site_label_D
_geom_hbond_atom_site_label_H
_geom_hbond_atom_site_label_A
_geom_hbond_distance_DH
_geom_hbond_distance_HA
_geom_hbond_distance_DA
_geom_hbond_angle_DHA
_geom_hbond_site_symmetry_A
O1 H1 N11 1.09 1.63 2.708(3) 168.9 1_544

loop_
_geom_torsion_atom_site_label_1
_geom_torsion_atom_site_label_2
_geom_torsion_atom_site_label_3
_geom_torsion_atom_site_label_4
_geom_torsion
C6 C1 C2 C3 -0.4(3)
C6 C1 C2 C7 -178.24(19)
C1 C2 C3 C4 1.2(3)
C7 C2 C3 C4 179.1(2)
C2 C3 C4 C5 -1.2(4)
C3 C4 C5 C6 0.3(4)
C4 C5 C6 O1 -178.8(2)
C4 C5 C6 C1 0.6(3)
C2 C1 C6 O1 178.87(18)
C2 C1 C6 C5 -0.5(3)
C3 C2 C7 N1 -18(16)
C1 C2 C7 N1 160(16)
C21 N11 C11 C12 -1.3(4)
N11 C11 C12 C13 0.1(4)
C11 C12 C13 C20 1.3(3)
C11 C12 C13 C14 -178.8(2)
C12 C13 C14 C15 25.8(3)
C20 C13 C14 C15 -154.3(2)
C12 C13 C14 C19 -155.3(2)
C20 C13 C14 C19 24.5(3)
C19 C14 C15 C16 -0.2(3)
C13 C14 C15 C16 178.7(2)
C14 C15 C16 C17 -0.5(4)
C15 C16 C17 C18 1.0(5)
C16 C17 C18 C19 -0.9(5)
C17 C18 C19 C14 0.2(4)
C15 C14 C19 C18 0.3(4)
C13 C14 C19 C18 -178.5(2)
C12 C13 C20 C21 -1.5(3)
C14 C13 C20 C21 178.6(2)
C11 N11 C21 C20 1.1(4)
C13 C20 C21 N11 0.3(4)

loop_
_cod_related_entry_id
_cod_related_entry_code
_cod_related_entry_database
1 30651577 ChemSpider
